data_7250792
loop_
_publ_author_name
'Quek, Timothy'
'Saeteaw, Thonthun'
'Pongpanit, Tanyawan'
'Namuangruk, Supawadee'
'Phomphrai, Khamphee'

_publ_section_title
;
 Homoleptic Magnesium and Calcium Complexes Supported by Constrained
 Reduced Schiff Base Ligand for Lactide Polymerisation: DFT Analysis of
 Lactide/Ligand Interactions
;
_journal_name_full 'Physical Chemistry Chemical Physics'
_journal_paper_doi 10.1039/D5CP02229K
_journal_year 2025
_chemical_formula_moiety 'C42 H70 Ca N4 O2, 3[C7H8]'
_chemical_formula_sum 'C63 H94 Ca N4 O2'
_chemical_formula_weight 979.50
_chemical_properties_physical Air-sensitive
_space_group_crystal_system orthorhombic
_space_group_IT_number 60
_space_group_name_Hall '-P 2n 2ab'
_space_group_name_H-M_alt 'P b c n'
_atom_sites_solution_hydrogens geom
_atom_sites_solution_primary dual
_audit_creation_date 2023-09-09
_audit_creation_method
;
Olex2 1.5
(compiled 2023.08.24 svn.re1ec1418 for OlexSys, GUI svn.r6817)
;
_audit_update_record
;
2024-10-23 deposited with the CCDC.	2025-08-13 downloaded from the CCDC.
;
_cell_angle_alpha 90
_cell_angle_beta 90
_cell_angle_gamma 90
_cell_formula_units_Z 4
_cell_length_a 12.9840(14)
_cell_length_b 20.151(3)
_cell_length_c 22.641(3)
_cell_measurement_reflns_used 9921
_cell_measurement_temperature 100
_cell_measurement_theta_max 21.456
_cell_measurement_theta_min 2.214
_cell_volume 5923.8(13)
_computing_cell_refinement 'SAINT V8.40B (?, 2016)'
_computing_data_reduction 'SAINT V8.40B (?, 2016)'
_computing_molecular_graphics 'Olex2 1.5 (Dolomanov et al., 2009)'
_computing_publication_material 'Olex2 1.5 (Dolomanov et al., 2009)'
_computing_structure_refinement 'XL  (Sheldrick, 2008)'
_computing_structure_solution 'SHELXT 2018/2 (Sheldrick, 2018)'
_diffrn_ambient_temperature 100
_diffrn_measured_fraction_theta_full 0.989
_diffrn_measured_fraction_theta_max 0.982
_diffrn_measurement_device_type 'Bruker APEX-II CCD'
_diffrn_measurement_method '\f and \w scans'
_diffrn_radiation_type MoK\a
_diffrn_radiation_wavelength 0.71073
_diffrn_reflns_av_R_equivalents 0.0876
_diffrn_reflns_av_unetI/netI 0.0180
_diffrn_reflns_Laue_measured_fraction_full 0.989
_diffrn_reflns_Laue_measured_fraction_max 0.982
_diffrn_reflns_limit_h_max 15
_diffrn_reflns_limit_h_min -15
_diffrn_reflns_limit_k_max 24
_diffrn_reflns_limit_k_min -24
_diffrn_reflns_limit_l_max 27
_diffrn_reflns_limit_l_min -27
_diffrn_reflns_number 218504
_diffrn_reflns_point_group_measured_fraction_full 0.989
_diffrn_reflns_point_group_measured_fraction_max 0.982
_diffrn_reflns_theta_full 25.242
_diffrn_reflns_theta_max 25.308
_diffrn_reflns_theta_min 1.866
_diffrn_source_current 1.0
_diffrn_source_power 0.05
_diffrn_source_voltage 50.0
_diffrn_standards_number 0
_exptl_absorpt_coefficient_mu 0.150
_exptl_absorpt_correction_T_max 0.7441
_exptl_absorpt_correction_T_min 0.7216
_exptl_absorpt_correction_type multi-scan
_exptl_absorpt_process_details
;
SADABS-2016/2 (Bruker,2016/2) was used for absorption correction.
wR2(int) was 0.1214 before and 0.0786 after correction.
The Ratio of minimum to maximum transmission is 0.9698.
The \l/2 correction factor is Not present.
;
_exptl_crystal_colour colourless
_exptl_crystal_colour_primary colourless
_exptl_crystal_density_diffrn 1.098
_exptl_crystal_description needle
_exptl_crystal_F_000 2144
_exptl_crystal_recrystallization_method 'Re-crystallisation from solvent: Toluene'
_exptl_crystal_size_max 0.246
_exptl_crystal_size_mid 0.109
_exptl_crystal_size_min 0.076
_refine_diff_density_max 1.198
_refine_diff_density_min -0.655
_refine_diff_density_rms 0.084
_refine_ls_extinction_method none
_refine_ls_goodness_of_fit_ref 1.212
_refine_ls_hydrogen_treatment constr
_refine_ls_matrix_type full
_refine_ls_number_parameters 328
_refine_ls_number_reflns 5317
_refine_ls_number_restraints 18
_refine_ls_restrained_S_all 1.248
_refine_ls_R_factor_all 0.1199
_refine_ls_R_factor_gt 0.0845
_refine_ls_shift/su_max 0.000
_refine_ls_shift/su_mean 0.000
_refine_ls_structure_factor_coef Fsqd
_refine_ls_weighting_details 'w=1/[\s^2^(Fo^2^)+(0.1454P)^2^+6.1518P] where P=(Fo^2^+2Fc^2^)/3'
_refine_ls_weighting_scheme calc
_refine_ls_wR_factor_gt 0.2196
_refine_ls_wR_factor_ref 0.2864
_reflns_Friedel_coverage 0.000
_reflns_number_gt 3878
_reflns_number_total 5317
_reflns_threshold_expression 'I > 2\s(I)'
_cod_data_source_file d5cp02229k3.cif
_cod_data_source_block mo_cats_0m
_cod_original_cell_volume 5923.7(12)
_cod_database_code 7250792
_shelx_shelxl_version_number 2019/1
_shelx_space_group_comment
;
The symmetry employed for this shelxl refinement is uniquely defined
by the following loop, which should always be used as a source of
symmetry information in preference to the above space-group names.
They are only intended as comments.
;
_olex2_refinement_description
;
1. Fixed Uiso
 At 1.2 times of:
  All C(H) groups, All C(H,H) groups, All N(H) groups
 At 1.5 times of:
  All C(H,H,H) groups
2. Uiso/Uaniso restraints and constraints
Uanis(C00Y) \\sim Ueq, Uanis(C00Z) \\sim Ueq, Uanis(C011) \\sim Ueq: with sigma
of 0.005 and sigma for terminal atoms of 0.01
3. Others
 Fixed Sof: H01A(0.5) H01B(0.5) H01C(0.5)
4.a Ternary CH refined with riding coordinates:
 N003(H003), C00B(H00B)
4.b Secondary CH2 refined with riding coordinates:
 C00F(H00F,H00G), C00G(H00H,H00I), C00I(H00M,H00N), C00K(H00R,H00S)
4.c Aromatic/amide H refined with riding coordinates:
 C00A(H00A), C00S(H2), C00T(H7), C00U(H8), C00V(H9), C00W(H3), C00Y(H5),
 C00Z(H6), C011(H011)
4.d Idealised Me refined as rotating group:
 C00E(H00C,H00D,H00E), C00H(H00J,H00K,H00L), C00J(H00O,H00P,H00Q), C00L(H00T,
 H00U,H00V), C00M(H00W,H00X,H00Y), C00N(H00Z,H,HA), C00Q(H00,HB,HC), C00R(H1,HD,
 HE), C00X(H4,HF,HG), C010(H01A,H01B,H01C)
;
_olex2_submission_special_instructions 'No special instructions were received'

loop_
_space_group_symop_operation_xyz
'x, y, z'
'-x+1/2, -y+1/2, z+1/2'
'-x, y, -z+1/2'
'x+1/2, -y+1/2, -z'
'-x, -y, -z'
'x-1/2, y-1/2, -z-1/2'
'x, -y, z-1/2'
'-x-1/2, y-1/2, z'

loop_
_atom_site_label
_atom_site_type_symbol
_atom_site_fract_x
_atom_site_fract_y
_atom_site_fract_z
_atom_site_U_iso_or_equiv
_atom_site_adp_type
_atom_site_occupancy
_atom_site_site_symmetry_order
_atom_site_calc_flag
_atom_site_refinement_flags_posn
_atom_site_refinement_flags_adp
_atom_site_refinement_flags_occupancy
_atom_site_disorder_assembly
_atom_site_disorder_group
Ca01 Ca 0.500000 0.74443(5) 0.750000 0.0376(3) Uani 1 2 d S T P . .
O002 O 0.58744(18) 0.72333(12) 0.66856(10) 0.0462(6) Uani 1 1 d . . . . .
N003 N 0.6384(2) 0.67149(14) 0.78900(12) 0.0414(7) Uani 1 1 d . . . . .
H003 H 0.612811 0.652094 0.825871 0.050 Uiso 1 1 calc R U . . .
N004 N 0.6338(2) 0.82001(15) 0.79781(14) 0.0480(7) Uani 1 1 d . . . . .
C005 C 0.7049(2) 0.63581(16) 0.68897(14) 0.0392(7) Uani 1 1 d . . . . .
C006 C 0.7851(2) 0.59381(15) 0.67299(14) 0.0377(7) Uani 1 1 d . . . . .
C007 C 0.6663(3) 0.68662(16) 0.65214(14) 0.0390(7) Uani 1 1 d . . . . .
C008 C 0.8373(2) 0.60232(16) 0.61980(15) 0.0392(7) Uani 1 1 d . . . . .
C009 C 0.7167(3) 0.69452(16) 0.59654(15) 0.0404(7) Uani 1 1 d . . . . .
C00A C 0.8001(3) 0.65350(16) 0.58353(15) 0.0412(8) Uani 1 1 d . . . . .
H00A H 0.833897 0.660616 0.547874 0.049 Uiso 1 1 calc R U . . .
C00B C 0.6584(3) 0.61585(16) 0.74789(14) 0.0399(8) Uani 1 1 d . . . . .
H00B H 0.592741 0.593536 0.740075 0.048 Uiso 1 1 calc R U . . .
C00C C 0.9292(3) 0.55961(17) 0.60084(15) 0.0420(8) Uani 1 1 d . . . . .
C00D C 0.6805(3) 0.74751(17) 0.55237(16) 0.0473(9) Uani 1 1 d . . . . .
C00E C 0.8974(3) 0.48685(17) 0.59558(17) 0.0481(8) Uani 1 1 d . . . . .
H00C H 0.873994 0.471099 0.633281 0.072 Uiso 1 1 calc R U . . .
H00D H 0.955415 0.460938 0.582959 0.072 Uiso 1 1 calc R U . . .
H00E H 0.842838 0.482778 0.567197 0.072 Uiso 1 1 calc R U . . .
C00F C 0.7937(3) 0.53868(18) 0.71855(16) 0.0486(9) Uani 1 1 d . . . . .
H00F H 0.763775 0.497872 0.703696 0.058 Uiso 1 1 calc R U . . .
H00G H 0.865234 0.530572 0.728687 0.058 Uiso 1 1 calc R U . . .
C00G C 0.7286(3) 0.7120(2) 0.80419(18) 0.0510(9) Uani 1 1 d . . . . .
H00H H 0.766183 0.723100 0.768510 0.061 Uiso 1 1 calc R U . . .
H00I H 0.774071 0.686845 0.829740 0.061 Uiso 1 1 calc R U . . .
C00H C 0.9721(3) 0.58050(19) 0.54054(17) 0.0514(9) Uani 1 1 d . . . . .
H00J H 0.919964 0.574944 0.510907 0.077 Uiso 1 1 calc R U . . .
H00K H 1.030604 0.553402 0.530931 0.077 Uiso 1 1 calc R U . . .
H00L H 0.992757 0.626216 0.542039 0.077 Uiso 1 1 calc R U . . .
C00I C 0.6957(3) 0.7752(2) 0.83522(17) 0.0520(9) Uani 1 1 d . . . . .
H00M H 0.655903 0.763577 0.869956 0.062 Uiso 1 1 calc R U . . .
H00N H 0.756757 0.798698 0.848405 0.062 Uiso 1 1 calc R U . . .
C00J C 1.0178(3) 0.5663(2) 0.64497(18) 0.0527(9) Uani 1 1 d . . . . .
H00O H 1.041673 0.611395 0.645418 0.079 Uiso 1 1 calc R U . . .
H00P H 1.073179 0.537498 0.633493 0.079 Uiso 1 1 calc R U . . .
H00Q H 0.994161 0.554238 0.683682 0.079 Uiso 1 1 calc R U . . .
C00K C 0.7344(3) 0.5638(2) 0.77175(17) 0.0528(9) Uani 1 1 d . . . . .
H00R H 0.780775 0.583740 0.800280 0.063 Uiso 1 1 calc R U . . .
H00S H 0.697604 0.527765 0.790721 0.063 Uiso 1 1 calc R U . . .
C00L C 0.6919(3) 0.81649(19) 0.57934(18) 0.0588(10) Uani 1 1 d . . . . .
H00T H 0.653465 0.818661 0.615528 0.088 Uiso 1 1 calc R U . . .
H00U H 0.666002 0.849077 0.552205 0.088 Uiso 1 1 calc R U . . .
H00V H 0.763243 0.825132 0.587282 0.088 Uiso 1 1 calc R U . . .
C00M C 0.5669(3) 0.7349(2) 0.53626(19) 0.0587(10) Uani 1 1 d . . . . .
H00W H 0.560416 0.692199 0.517887 0.088 Uiso 1 1 calc R U . . .
H00X H 0.543698 0.768654 0.509406 0.088 Uiso 1 1 calc R U . . .
H00Y H 0.525640 0.736122 0.571444 0.088 Uiso 1 1 calc R U . . .
C00N C 0.7414(3) 0.7464(2) 0.49476(18) 0.0601(11) Uani 1 1 d . . . . .
H00Z H 0.812324 0.756386 0.502726 0.090 Uiso 1 1 calc R U . . .
H H 0.713755 0.778969 0.468157 0.090 Uiso 1 1 calc R U . . .
HA H 0.736323 0.703212 0.477134 0.090 Uiso 1 1 calc R U . . .
C00O C 0.5120(3) 0.5024(2) 0.91779(18) 0.0589(10) Uani 1 1 d . . . . .
C00P C 1.000000 0.8546(3) 0.750000 0.0666(17) Uani 1 2 d S T P . .
C00Q C 0.6975(4) 0.8513(2) 0.7522(2) 0.0639(11) Uani 1 1 d . . . . .
H00 H 0.726079 0.817644 0.727033 0.096 Uiso 1 1 calc R U . . .
HB H 0.752331 0.875683 0.770614 0.096 Uiso 1 1 calc R U . . .
HC H 0.655952 0.880928 0.729170 0.096 Uiso 1 1 calc R U . . .
C00R C 0.5869(4) 0.8717(2) 0.8349(2) 0.0707(12) Uani 1 1 d . . . . .
H1 H 0.548466 0.901724 0.810463 0.106 Uiso 1 1 calc R U . . .
HD H 0.640014 0.895643 0.855282 0.106 Uiso 1 1 calc R U . . .
HE H 0.541625 0.851424 0.863139 0.106 Uiso 1 1 calc R U . . .
C00S C 0.5356(4) 0.5686(2) 0.91776(19) 0.0679(11) Uani 1 1 d . . . . .
H2 H 0.483446 0.598841 0.909357 0.081 Uiso 1 1 calc R U . . .
C00T C 0.9608(4) 0.7509(2) 0.7019(3) 0.0733(13) Uani 1 1 d . . . . .
H7 H 0.934421 0.727609 0.669838 0.088 Uiso 1 1 calc R U . . .
C00U C 1.000000 0.7180(4) 0.750000 0.0726(18) Uani 1 2 d S T P . .
H8 H 1.000003 0.671873 0.749999 0.087 Uiso 1 2 calc R U P . .
C00V C 0.9616(4) 0.8185(3) 0.7023(2) 0.0791(14) Uani 1 1 d . . . . .
H9 H 0.935681 0.841248 0.669783 0.095 Uiso 1 1 calc R U . . .
C00W C 0.5897(5) 0.4577(3) 0.9282(2) 0.0890(17) Uani 1 1 d . . . . .
H3 H 0.576663 0.412273 0.928517 0.107 Uiso 1 1 calc R U . . .
C00X C 0.4046(4) 0.4807(3) 0.9085(3) 0.0942(18) Uani 1 1 d . . . . .
H4 H 0.358637 0.516412 0.918126 0.141 Uiso 1 1 calc R U . . .
HF H 0.390143 0.443288 0.933362 0.141 Uiso 1 1 calc R U . . .
HG H 0.395234 0.468358 0.867880 0.141 Uiso 1 1 calc R U . . .
C00Y C 0.6295(5) 0.5918(3) 0.9292(2) 0.0884(15) Uani 1 1 d . U . . .
H5 H 0.640396 0.637430 0.930627 0.106 Uiso 1 1 calc R U . . .
C00Z C 0.7076(5) 0.5508(4) 0.9385(3) 0.0955(17) Uani 1 1 d . U . . .
H6 H 0.772947 0.568181 0.944982 0.115 Uiso 1 1 calc R U . . .
C010 C 1.000000 0.9291(4) 0.750000 0.106(3) Uani 1 2 d S T P . .
H01A H 1.038634 0.944956 0.716725 0.160 Uiso 0.5 1 calc R U P A -1
H01B H 1.030933 0.944956 0.785825 0.160 Uiso 0.5 1 calc R U P A -1
H01C H 0.930433 0.944956 0.747450 0.160 Uiso 0.5 1 calc R U P A -1
C011 C 0.6943(5) 0.4835(4) 0.9387(3) 0.1048(19) Uani 1 1 d . U . . .
H011 H 0.749405 0.454921 0.945310 0.126 Uiso 1 1 calc R U . . .

loop_
_atom_site_aniso_label
_atom_site_aniso_U_11
_atom_site_aniso_U_22
_atom_site_aniso_U_33
_atom_site_aniso_U_23
_atom_site_aniso_U_13
_atom_site_aniso_U_12
Ca01 0.0327(6) 0.0410(6) 0.0390(6) 0.000 0.0041(3) 0.000
O002 0.0446(13) 0.0492(14) 0.0449(13) 0.0072(11) 0.0080(10) 0.0117(11)
N003 0.0370(15) 0.0507(16) 0.0364(14) 0.0047(12) 0.0025(11) 0.0027(12)
N004 0.0433(16) 0.0465(16) 0.0541(17) -0.0046(13) 0.0003(13) -0.0038(13)
C005 0.0360(17) 0.0418(17) 0.0398(17) 0.0021(14) 0.0034(13) 0.0009(13)
C006 0.0377(17) 0.0367(16) 0.0389(17) 0.0010(13) 0.0008(13) 0.0004(13)
C007 0.0387(17) 0.0388(17) 0.0393(17) 0.0031(13) 0.0053(13) 0.0057(13)
C008 0.0365(16) 0.0403(17) 0.0409(17) -0.0026(13) 0.0001(13) 0.0022(13)
C009 0.0426(18) 0.0381(17) 0.0405(17) 0.0037(13) 0.0052(14) 0.0045(13)
C00A 0.0450(18) 0.0396(17) 0.0389(17) -0.0006(13) 0.0065(14) -0.0001(14)
C00B 0.0427(18) 0.0387(17) 0.0385(17) 0.0020(13) 0.0060(13) 0.0043(14)
C00C 0.0406(18) 0.0410(17) 0.0444(18) -0.0026(14) 0.0050(14) 0.0032(14)
C00D 0.053(2) 0.047(2) 0.0415(19) 0.0096(14) 0.0086(16) 0.0090(15)
C00E 0.050(2) 0.0426(19) 0.052(2) -0.0030(15) 0.0037(16) 0.0041(15)
C00F 0.048(2) 0.049(2) 0.049(2) 0.0107(16) 0.0021(16) 0.0096(16)
C00G 0.0392(19) 0.061(2) 0.053(2) -0.0018(17) -0.0039(15) 0.0015(16)
C00H 0.053(2) 0.049(2) 0.052(2) -0.0027(16) 0.0121(17) 0.0083(16)
C00I 0.049(2) 0.057(2) 0.050(2) -0.0068(17) -0.0054(16) -0.0035(17)
C00J 0.0414(19) 0.058(2) 0.059(2) -0.0085(18) -0.0006(17) 0.0075(16)
C00K 0.060(2) 0.051(2) 0.047(2) 0.0149(16) 0.0070(17) 0.0132(17)
C00L 0.071(3) 0.048(2) 0.057(2) 0.0115(17) 0.012(2) 0.0060(18)
C00M 0.055(2) 0.067(2) 0.054(2) 0.0176(19) -0.0002(18) 0.0088(19)
C00N 0.071(3) 0.061(2) 0.048(2) 0.0182(17) 0.016(2) 0.0183(19)
C00O 0.060(2) 0.068(3) 0.049(2) -0.0036(19) 0.0046(18) 0.005(2)
C00P 0.058(4) 0.055(3) 0.087(5) 0.000 0.006(3) 0.000
C00Q 0.056(2) 0.064(3) 0.072(3) 0.013(2) -0.0019(19) -0.019(2)
C00R 0.065(3) 0.059(2) 0.088(3) -0.023(2) -0.005(2) 0.001(2)
C00S 0.081(3) 0.069(3) 0.054(2) 0.000(2) 0.000(2) -0.004(2)
C00T 0.066(3) 0.070(3) 0.083(3) -0.013(2) 0.004(3) -0.001(2)
C00U 0.064(4) 0.081(5) 0.072(4) 0.000 0.015(3) 0.000
C00V 0.075(3) 0.081(3) 0.082(3) 0.000(3) -0.008(3) -0.003(3)
C00W 0.122(5) 0.077(3) 0.068(3) -0.009(3) -0.013(3) 0.030(3)
C00X 0.075(3) 0.132(5) 0.075(3) -0.018(3) 0.009(3) -0.025(3)
C00Y 0.093(3) 0.105(3) 0.067(3) 0.004(2) -0.002(2) -0.019(3)
C00Z 0.078(3) 0.132(4) 0.076(3) -0.014(3) 0.010(2) -0.018(3)
C010 0.133(8) 0.072(5) 0.114(7) 0.000 -0.025(6) 0.000
C011 0.095(3) 0.142(4) 0.078(3) -0.010(3) -0.005(3) 0.050(3)

loop_
_atom_type_symbol
_atom_type_description
_atom_type_scat_dispersion_real
_atom_type_scat_dispersion_imag
_atom_type_scat_source
C C 0.0033 0.0016 'International Tables Vol C Tables 4.2.6.8 and 6.1.1.4'
H H 0.0000 0.0000 'International Tables Vol C Tables 4.2.6.8 and 6.1.1.4'
N N 0.0061 0.0033 'International Tables Vol C Tables 4.2.6.8 and 6.1.1.4'
O O 0.0106 0.0060 'International Tables Vol C Tables 4.2.6.8 and 6.1.1.4'
Ca Ca 0.2262 0.3064 'International Tables Vol C Tables 4.2.6.8 and 6.1.1.4'

loop_
_geom_angle_atom_site_label_1
_geom_angle_atom_site_label_2
_geom_angle_atom_site_label_3
_geom_angle
_geom_angle_site_symmetry_1
_geom_angle_site_symmetry_3
_geom_angle_publ_flag
O002 Ca01 O002 157.78(14) 3_656 . ?
O002 Ca01 N003 79.09(9) 3_656 3_656 ?
O002 Ca01 N003 87.78(9) . 3_656 ?
O002 Ca01 N003 87.78(9) 3_656 . ?
O002 Ca01 N003 79.09(9) . . ?
O002 Ca01 N004 96.84(10) 3_656 3_656 ?
O002 Ca01 N004 96.37(9) . 3_656 ?
O002 Ca01 N004 96.37(9) 3_656 . ?
O002 Ca01 N004 96.84(10) . . ?
N003 Ca01 N003 107.45(14) 3_656 . ?
N003 Ca01 N004 175.36(9) 3_656 . ?
N003 Ca01 N004 73.11(10) 3_656 3_656 ?
N003 Ca01 N004 73.12(10) . . ?
N003 Ca01 N004 175.36(9) . 3_656 ?
N004 Ca01 N004 106.71(14) 3_656 . ?
C007 O002 Ca01 138.1(2) . . ?
Ca01 N003 H003 107.0 . . ?
C00B N003 Ca01 110.57(19) . . ?
C00B N003 H003 107.0 . . ?
C00G N003 Ca01 109.3(2) . . ?
C00G N003 H003 107.0 . . ?
C00G N003 C00B 115.4(3) . . ?
C00I N004 Ca01 104.4(2) . . ?
C00Q N004 Ca01 110.0(2) . . ?
C00Q N004 C00I 111.1(3) . . ?
C00Q N004 C00R 109.4(3) . . ?
C00R N004 Ca01 112.5(2) . . ?
C00R N004 C00I 109.3(3) . . ?
C006 C005 C007 123.6(3) . . ?
C006 C005 C00B 111.4(3) . . ?
C007 C005 C00B 124.7(3) . . ?
C005 C006 C008 121.0(3) . . ?
C005 C006 C00F 108.9(3) . . ?
C008 C006 C00F 129.8(3) . . ?
O002 C007 C005 121.1(3) . . ?
O002 C007 C009 122.8(3) . . ?
C005 C007 C009 116.1(3) . . ?
C006 C008 C00A 115.4(3) . . ?
C006 C008 C00C 123.5(3) . . ?
C00A C008 C00C 121.1(3) . . ?
C007 C009 C00D 120.8(3) . . ?
C00A C009 C007 118.4(3) . . ?
C00A C009 C00D 120.8(3) . . ?
C008 C00A H00A 117.3 . . ?
C009 C00A C008 125.4(3) . . ?
C009 C00A H00A 117.3 . . ?
N003 C00B C005 114.9(3) . . ?
N003 C00B H00B 108.0 . . ?
N003 C00B C00K 114.1(3) . . ?
C005 C00B H00B 108.0 . . ?
C005 C00B C00K 103.6(3) . . ?
C00K C00B H00B 108.0 . . ?
C008 C00C C00H 112.2(3) . . ?
C00E C00C C008 110.5(3) . . ?
C00E C00C C00H 107.0(3) . . ?
C00E C00C C00J 109.8(3) . . ?
C00J C00C C008 110.7(3) . . ?
C00J C00C C00H 106.5(3) . . ?
C009 C00D C00M 109.4(3) . . ?
C00L C00D C009 110.1(3) . . ?
C00L C00D C00M 109.7(3) . . ?
C00N C00D C009 112.9(3) . . ?
C00N C00D C00L 107.8(3) . . ?
C00N C00D C00M 106.9(3) . . ?
C00C C00E H00C 109.5 . . ?
C00C C00E H00D 109.5 . . ?
C00C C00E H00E 109.5 . . ?
H00C C00E H00D 109.5 . . ?
H00C C00E H00E 109.5 . . ?
H00D C00E H00E 109.5 . . ?
C006 C00F H00F 110.8 . . ?
C006 C00F H00G 110.8 . . ?
H00F C00F H00G 108.8 . . ?
C00K C00F C006 104.9(3) . . ?
C00K C00F H00F 110.8 . . ?
C00K C00F H00G 110.8 . . ?
N003 C00G H00H 109.5 . . ?
N003 C00G H00I 109.5 . . ?
N003 C00G C00I 110.6(3) . . ?
H00H C00G H00I 108.1 . . ?
C00I C00G H00H 109.5 . . ?
C00I C00G H00I 109.5 . . ?
C00C C00H H00J 109.5 . . ?
C00C C00H H00K 109.5 . . ?
C00C C00H H00L 109.5 . . ?
H00J C00H H00K 109.5 . . ?
H00J C00H H00L 109.5 . . ?
H00K C00H H00L 109.5 . . ?
N004 C00I C00G 113.6(3) . . ?
N004 C00I H00M 108.8 . . ?
N004 C00I H00N 108.8 . . ?
C00G C00I H00M 108.8 . . ?
C00G C00I H00N 108.8 . . ?
H00M C00I H00N 107.7 . . ?
C00C C00J H00O 109.5 . . ?
C00C C00J H00P 109.5 . . ?
C00C C00J H00Q 109.5 . . ?
H00O C00J H00P 109.5 . . ?
H00O C00J H00Q 109.5 . . ?
H00P C00J H00Q 109.5 . . ?
C00B C00K H00R 110.5 . . ?
C00B C00K H00S 110.5 . . ?
C00F C00K C00B 105.9(3) . . ?
C00F C00K H00R 110.5 . . ?
C00F C00K H00S 110.5 . . ?
H00R C00K H00S 108.7 . . ?
C00D C00L H00T 109.5 . . ?
C00D C00L H00U 109.5 . . ?
C00D C00L H00V 109.5 . . ?
H00T C00L H00U 109.5 . . ?
H00T C00L H00V 109.5 . . ?
H00U C00L H00V 109.5 . . ?
C00D C00M H00W 109.5 . . ?
C00D C00M H00X 109.5 . . ?
C00D C00M H00Y 109.5 . . ?
H00W C00M H00X 109.5 . . ?
H00W C00M H00Y 109.5 . . ?
H00X C00M H00Y 109.5 . . ?
C00D C00N H00Z 109.5 . . ?
C00D C00N H 109.5 . . ?
C00D C00N HA 109.5 . . ?
H00Z C00N H 109.5 . . ?
H00Z C00N HA 109.5 . . ?
H C00N HA 109.5 . . ?
C00S C00O C00W 118.4(5) . . ?
C00S C00O C00X 119.9(5) . . ?
C00W C00O C00X 121.6(5) . . ?
C00V C00P C00V 117.1(7) . 3_756 ?
C00V C00P C010 121.5(3) . . ?
C00V C00P C010 121.5(3) 3_756 . ?
N004 C00Q H00 109.5 . . ?
N004 C00Q HB 109.5 . . ?
N004 C00Q HC 109.5 . . ?
H00 C00Q HB 109.5 . . ?
H00 C00Q HC 109.5 . . ?
HB C00Q HC 109.5 . . ?
N004 C00R H1 109.5 . . ?
N004 C00R HD 109.5 . . ?
N004 C00R HE 109.5 . . ?
H1 C00R HD 109.5 . . ?
H1 C00R HE 109.5 . . ?
HD C00R HE 109.5 . . ?
C00O C00S H2 118.4 . . ?
C00Y C00S C00O 123.2(5) . . ?
C00Y C00S H2 118.4 . . ?
C00U C00T H7 120.8 . . ?
C00V C00T H7 120.8 . . ?
C00V C00T C00U 118.4(6) . . ?
C00T C00U C00T 122.3(7) . 3_756 ?
C00T C00U H8 118.9 . . ?
C00T C00U H8 118.9 3_756 . ?
C00P C00V H9 119.0 . . ?
C00T C00V C00P 122.0(5) . . ?
C00T C00V H9 119.0 . . ?
C00O C00W H3 120.9 . . ?
C00O C00W C011 118.2(6) . . ?
C011 C00W H3 120.9 . . ?
C00O C00X H4 109.5 . . ?
C00O C00X HF 109.5 . . ?
C00O C00X HG 109.5 . . ?
H4 C00X HF 109.5 . . ?
H4 C00X HG 109.5 . . ?
HF C00X HG 109.5 . . ?
C00S C00Y H5 119.6 . . ?
C00Z C00Y C00S 120.8(6) . . ?
C00Z C00Y H5 119.6 . . ?
C00Y C00Z H6 119.2 . . ?
C00Y C00Z C011 121.6(6) . . ?
C011 C00Z H6 119.2 . . ?
C00P C010 H01A 109.5 . . ?
C00P C010 H01B 109.5 . . ?
C00P C010 H01C 109.5 . . ?
H01A C010 H01B 109.5 . . ?
H01A C010 H01C 109.5 . . ?
H01B C010 H01C 109.5 . . ?
C00W C011 H011 121.1 . . ?
C00Z C011 C00W 117.7(5) . . ?
C00Z C011 H011 121.1 . . ?

loop_
_geom_bond_atom_site_label_1
_geom_bond_atom_site_label_2
_geom_bond_distance
_geom_bond_site_symmetry_2
_geom_bond_publ_flag
Ca01 O002 2.207(2) 3_656 ?
Ca01 O002 2.207(2) . ?
Ca01 N003 2.484(3) 3_656 ?
Ca01 N003 2.484(3) . ?
Ca01 N004 2.552(3) . ?
Ca01 N004 2.552(3) 3_656 ?
O002 C007 1.317(4) . ?
N003 H003 0.9800 . ?
N003 C00B 1.480(4) . ?
N003 C00G 1.468(5) . ?
N004 C00I 1.476(5) . ?
N004 C00Q 1.465(5) . ?
N004 C00R 1.470(5) . ?
C005 C006 1.390(5) . ?
C005 C007 1.412(5) . ?
C005 C00B 1.518(4) . ?
C006 C008 1.393(5) . ?
C006 C00F 1.520(5) . ?
C007 C009 1.427(5) . ?
C008 C00A 1.404(5) . ?
C008 C00C 1.532(4) . ?
C009 C00A 1.394(5) . ?
C009 C00D 1.536(5) . ?
C00A H00A 0.9300 . ?
C00B H00B 0.9800 . ?
C00B C00K 1.537(5) . ?
C00C C00E 1.528(5) . ?
C00C C00H 1.534(5) . ?
C00C C00J 1.530(5) . ?
C00D C00L 1.525(6) . ?
C00D C00M 1.542(6) . ?
C00D C00N 1.525(5) . ?
C00E H00C 0.9600 . ?
C00E H00D 0.9600 . ?
C00E H00E 0.9600 . ?
C00F H00F 0.9700 . ?
C00F H00G 0.9700 . ?
C00F C00K 1.517(5) . ?
C00G H00H 0.9700 . ?
C00G H00I 0.9700 . ?
C00G C00I 1.516(5) . ?
C00H H00J 0.9600 . ?
C00H H00K 0.9600 . ?
C00H H00L 0.9600 . ?
C00I H00M 0.9700 . ?
C00I H00N 0.9700 . ?
C00J H00O 0.9600 . ?
C00J H00P 0.9600 . ?
C00J H00Q 0.9600 . ?
C00K H00R 0.9700 . ?
C00K H00S 0.9700 . ?
C00L H00T 0.9600 . ?
C00L H00U 0.9600 . ?
C00L H00V 0.9600 . ?
C00M H00W 0.9600 . ?
C00M H00X 0.9600 . ?
C00M H00Y 0.9600 . ?
C00N H00Z 0.9600 . ?
C00N H 0.9600 . ?
C00N HA 0.9600 . ?
C00O C00S 1.369(7) . ?
C00O C00W 1.373(7) . ?
C00O C00X 1.477(7) . ?
C00P C00V 1.395(6) . ?
C00P C00V 1.395(6) 3_756 ?
C00P C010 1.500(11) . ?
C00Q H00 0.9600 . ?
C00Q HB 0.9600 . ?
C00Q HC 0.9600 . ?
C00R H1 0.9600 . ?
C00R HD 0.9600 . ?
C00R HE 0.9600 . ?
C00S H2 0.9300 . ?
C00S C00Y 1.331(7) . ?
C00T H7 0.9300 . ?
C00T C00U 1.372(7) . ?
C00T C00V 1.362(7) . ?
C00U H8 0.9300 . ?
C00V H9 0.9300 . ?
C00W H3 0.9300 . ?
C00W C011 1.474(10) . ?
C00X H4 0.9600 . ?
C00X HF 0.9600 . ?
C00X HG 0.9600 . ?
C00Y H5 0.9300 . ?
C00Y C00Z 1.326(9) . ?
C00Z H6 0.9300 . ?
C00Z C011 1.368(10) . ?
C010 H01A 0.9600 . ?
C010 H01B 0.9600 . ?
C010 H01C 0.9600 . ?
C011 H011 0.9300 . ?

loop_
_geom_torsion_atom_site_label_1
_geom_torsion_atom_site_label_2
_geom_torsion_atom_site_label_3
_geom_torsion_atom_site_label_4
_geom_torsion
_geom_torsion_site_symmetry_1
_geom_torsion_site_symmetry_2
_geom_torsion_site_symmetry_3
_geom_torsion_site_symmetry_4
_geom_torsion_publ_flag
Ca01 O002 C007 C005 13.8(5) . . . . ?
Ca01 O002 C007 C009 -167.3(3) . . . . ?
Ca01 N003 C00B C005 67.2(3) . . . . ?
Ca01 N003 C00B C00K -173.5(2) . . . . ?
Ca01 N003 C00G C00I 42.4(3) . . . . ?
Ca01 N004 C00I C00G 46.9(3) . . . . ?
O002 C007 C009 C00A 179.5(3) . . . . ?
O002 C007 C009 C00D 0.2(5) . . . . ?
N003 C00B C00K C00F -146.2(3) . . . . ?
N003 C00G C00I N004 -64.5(4) . . . . ?
C005 C006 C008 C00A -2.7(5) . . . . ?
C005 C006 C008 C00C 177.3(3) . . . . ?
C005 C006 C00F C00K -17.1(4) . . . . ?
C005 C007 C009 C00A -1.5(5) . . . . ?
C005 C007 C009 C00D 179.1(3) . . . . ?
C005 C00B C00K C00F -20.5(4) . . . . ?
C006 C005 C007 O002 177.3(3) . . . . ?
C006 C005 C007 C009 -1.7(5) . . . . ?
C006 C005 C00B N003 135.5(3) . . . . ?
C006 C005 C00B C00K 10.5(4) . . . . ?
C006 C008 C00A C009 -0.6(5) . . . . ?
C006 C008 C00C C00E 61.2(4) . . . . ?
C006 C008 C00C C00H -179.4(3) . . . . ?
C006 C008 C00C C00J -60.6(4) . . . . ?
C006 C00F C00K C00B 23.1(4) . . . . ?
C007 C005 C006 C008 4.0(5) . . . . ?
C007 C005 C006 C00F -170.6(3) . . . . ?
C007 C005 C00B N003 -49.9(5) . . . . ?
C007 C005 C00B C00K -175.0(3) . . . . ?
C007 C009 C00A C008 2.8(5) . . . . ?
C007 C009 C00D C00L 61.7(5) . . . . ?
C007 C009 C00D C00M -58.9(4) . . . . ?
C007 C009 C00D C00N -177.8(3) . . . . ?
C008 C006 C00F C00K 168.9(4) . . . . ?
C00A C008 C00C C00E -118.7(3) . . . . ?
C00A C008 C00C C00H 0.6(4) . . . . ?
C00A C008 C00C C00J 119.4(4) . . . . ?
C00A C009 C00D C00L -117.7(4) . . . . ?
C00A C009 C00D C00M 121.8(4) . . . . ?
C00A C009 C00D C00N 2.8(5) . . . . ?
C00B N003 C00G C00I 167.8(3) . . . . ?
C00B C005 C006 C008 178.7(3) . . . . ?
C00B C005 C006 C00F 4.0(4) . . . . ?
C00B C005 C007 O002 3.3(5) . . . . ?
C00B C005 C007 C009 -175.7(3) . . . . ?
C00C C008 C00A C009 179.3(3) . . . . ?
C00D C009 C00A C008 -177.9(3) . . . . ?
C00F C006 C008 C00A 170.7(3) . . . . ?
C00F C006 C008 C00C -9.3(6) . . . . ?
C00G N003 C00B C005 -57.6(4) . . . . ?
C00G N003 C00B C00K 61.8(4) . . . . ?
C00O C00S C00Y C00Z 3.4(8) . . . . ?
C00O C00W C011 C00Z 1.0(8) . . . . ?
C00Q N004 C00I C00G -71.7(4) . . . . ?
C00R N004 C00I C00G 167.5(3) . . . . ?
C00S C00O C00W C011 0.0(7) . . . . ?
C00S C00Y C00Z C011 -2.2(9) . . . . ?
C00U C00T C00V C00P -0.5(8) . . . . ?
C00V C00P C00V C00T 0.3(4) 3_756 . . . ?
C00V C00T C00U C00T 0.2(4) . . . 3_756 ?
C00W C00O C00S C00Y -2.2(7) . . . . ?
C00X C00O C00S C00Y 176.1(5) . . . . ?
C00X C00O C00W C011 -178.3(5) . . . . ?
C00Y C00Z C011 C00W 0.1(9) . . . . ?
C010 C00P C00V C00T -179.7(4) . . . . ?
